data_7032072
loop_
_publ_author_name
'H\"ohne, Dominik'
'Herdtweck, Eberhardt'
'P\"othig, Alexander'
'K\"uhn, Fritz E'

_publ_section_title
;
 Loop shaped dicarboxylate-bridged dimolybdenum(ii) bisphosphine compounds
 - a rational synthesis.
;
_journal_issue 41
_journal_name_full 'Dalton transactions (Cambridge, England : 2003)'
_journal_page_first 15367
_journal_page_last 15374
_journal_paper_doi 10.1039/c4dt01560f
_journal_volume 43
_journal_year 2014
_chemical_compound_source 'see text'
_chemical_formula_moiety 'C72 H74 Mo4 N6 O8 P4, 4(B F4), 4(C3 H5 N)'
_chemical_formula_sum 'C84 H94 B4 F16 Mo4 N10 O8 P4'
_chemical_formula_weight 2226.57
_space_group_IT_number 14
_symmetry_cell_setting monoclinic
_symmetry_Int_Tables_number 14
_symmetry_space_group_name_Hall '-P 2ybc'
_symmetry_space_group_name_H-M 'P 1 21/c 1'
_atom_sites_solution_hydrogens geom
_cell_angle_alpha 90
_cell_angle_beta 116.427(3)
_cell_angle_gamma 90
_cell_formula_units_Z 2
_cell_length_a 18.183(2)
_cell_length_b 15.535(2)
_cell_length_c 18.873(2)
_cell_measurement_reflns_used 9487
_cell_measurement_temperature 123
_cell_measurement_theta_max 25.47
_cell_measurement_theta_min 1.25
_cell_volume 4774.0(10)
_computing_cell_refinement 'SAINT (Bruker, 2008b)'
_computing_data_collection 'APEX II Control Software (Bruker, 2008a)'
_computing_data_reduction 'SAINT (Bruker, 2008b)'
_computing_molecular_graphics 'PLATON (Spek, 2010)'
_computing_publication_material 'PLATON (Spek, 2010)'
_computing_structure_refinement 'SHELXL2014 (Sheldrick, 2014)'
_computing_structure_solution 'SIR92 (Altomare, 1994)'
_diffrn_ambient_temperature 123
_diffrn_detector ' CCD plate '
_diffrn_detector_area_resol_mean 16
_diffrn_measured_fraction_theta_full 1.000
_diffrn_measured_fraction_theta_max 0.998
_diffrn_measurement_device ' \k-geometry diffractometer '
_diffrn_measurement_device_type ' Bruker APEX-II CCD '
_diffrn_measurement_method ' phi- and omega-rotation '
_diffrn_radiation_monochromator graphite
_diffrn_radiation_probe x-ray
_diffrn_radiation_source 'rotating anode FR591'
_diffrn_radiation_type MoK\a
_diffrn_radiation_wavelength 0.71073
_diffrn_reflns_av_unetI/netI 0.0298
_diffrn_reflns_limit_h_max 19
_diffrn_reflns_limit_h_min -21
_diffrn_reflns_limit_k_max 18
_diffrn_reflns_limit_k_min 0
_diffrn_reflns_limit_l_max 22
_diffrn_reflns_limit_l_min 0
_diffrn_reflns_number 8821
_diffrn_reflns_reduction_process
;
;
_diffrn_reflns_theta_full 25.24
_diffrn_reflns_theta_max 25.46
_diffrn_reflns_theta_min 1.25
_exptl_absorpt_coefficient_mu 0.669
_exptl_absorpt_correction_T_max 0.7452
_exptl_absorpt_correction_T_min 0.5812
_exptl_absorpt_correction_type multi-scan
_exptl_absorpt_process_details 'SADABS, Bruker, 2008b'
_exptl_crystal_colour red
_exptl_crystal_density_diffrn 1.549
_exptl_crystal_density_method 'Not Measured'
_exptl_crystal_description fragment
_exptl_crystal_F_000 2248
_exptl_crystal_size_max 0.510
_exptl_crystal_size_mid 0.280
_exptl_crystal_size_min 0.180
_refine_diff_density_max 0.983
_refine_diff_density_min -0.691
_refine_diff_density_rms 0.101
_refine_ls_extinction_method none
_refine_ls_goodness_of_fit_ref 1.034
_refine_ls_hydrogen_treatment constr
_refine_ls_matrix_type full
_refine_ls_number_parameters 590
_refine_ls_number_reflns 8821
_refine_ls_number_restraints 0
_refine_ls_restrained_S_all 1.034
_refine_ls_R_factor_all 0.0389
_refine_ls_R_factor_gt 0.0361
_refine_ls_shift/su_max 0.000
_refine_ls_shift/su_mean 0.000
_refine_ls_structure_factor_coef Fsqd
_refine_ls_weighting_details 'W=1/[\S^2^(FO^2^)+(0.0657P)^2^+5.8818P] WHERE P=(FO^2^+2FC^2^)/3'
_refine_ls_weighting_scheme calc
_refine_ls_wR_factor_gt 0.1008
_refine_ls_wR_factor_ref 0.1036
_reflns_number_gt 8337
_reflns_number_total 8821
_reflns_threshold_expression i>2\s(i)
_cod_data_source_file c4dt01560f2.cif
_cod_data_source_block Compound_2
_cod_depositor_comments 'Adding full bibliography for 7032072--7032073.cif.'
_cod_original_sg_symbol_H-M 'P 21/c'
_cod_database_code 7032072

loop_
_symmetry_equiv_pos_site_id
_symmetry_equiv_pos_as_xyz
1 x,y,z
2 -x,1/2+y,1/2-z
3 -x,-y,-z
4 x,1/2-y,1/2+z

loop_
_atom_site_aniso_label
_atom_site_aniso_U_11
_atom_site_aniso_U_22
_atom_site_aniso_U_33
_atom_site_aniso_U_23
_atom_site_aniso_U_13
_atom_site_aniso_U_12
Mo1 0.0150(2) 0.0193(2) 0.0150(2) -0.0012(1) 0.0043(1) 0.0000(1)
Mo2 0.0149(2) 0.0185(2) 0.0182(2) -0.0006(1) 0.0064(2) 0.0016(1)
P1 0.0204(5) 0.0232(5) 0.0184(5) -0.0017(4) 0.0072(4) 0.0006(4)
P2 0.0200(5) 0.0216(5) 0.0237(5) -0.0018(4) 0.0095(4) 0.0003(4)
O1 0.0206(14) 0.0209(13) 0.0211(13) -0.0014(10) 0.0072(11) 0.0031(10)
O2 0.0165(12) 0.0227(13) 0.0179(13) -0.0037(11) 0.0037(10) 0.0028(10)
O3 0.0196(13) 0.0230(13) 0.0194(13) -0.0015(11) 0.0068(11) 0.0036(10)
O4 0.0172(13) 0.0222(13) 0.0187(13) -0.0015(10) 0.0063(11) -0.0007(10)
N1 0.0236(17) 0.0218(17) 0.0221(17) 0.0019(14) 0.0078(14) -0.0008(14)
F1 0.0403(17) 0.104(3) 0.071(2) 0.043(2) 0.0282(16) 0.0154(18)
N2 0.0194(15) 0.0217(15) 0.0282(18) -0.0007(14) 0.0111(14) 0.0012(13)
F2 0.058(2) 0.101(3) 0.056(2) -0.011(2) 0.0146(18) 0.019(2)
N3 0.0173(16) 0.0293(18) 0.0211(16) -0.0023(14) 0.0052(13) 0.0021(13)
F3 0.0394(16) 0.076(2) 0.0491(18) 0.0282(16) 0.0149(14) 0.0083(15)
F4 0.0376(16) 0.074(2) 0.057(2) 0.0118(17) 0.0142(15) 0.0084(16)
C1 0.0179(18) 0.0193(17) 0.0183(19) -0.0049(14) 0.0026(15) -0.0002(14)
C2 0.0208(18) 0.0179(17) 0.0202(19) -0.0050(15) 0.0045(16) 0.0036(14)
C3 0.029(2) 0.0190(19) 0.029(2) -0.0020(16) 0.0037(17) 0.0008(17)
C4 0.055(3) 0.027(2) 0.041(3) -0.012(2) 0.010(2) 0.004(2)
C5 0.029(2) 0.031(2) 0.028(2) -0.0102(18) 0.0026(18) 0.0116(18)
C6 0.0208(19) 0.027(2) 0.033(2) -0.0001(17) 0.0104(17) -0.0010(16)
C7 0.059(3) 0.034(3) 0.034(3) 0.001(2) 0.013(2) 0.003(2)
C8 0.067(4) 0.030(2) 0.048(3) 0.009(2) 0.021(3) -0.002(2)
C9 0.051(3) 0.029(2) 0.058(3) 0.006(2) 0.026(3) 0.003(2)
C10 0.067(4) 0.029(2) 0.056(3) -0.007(2) 0.036(3) -0.001(2)
C11 0.056(3) 0.028(2) 0.042(3) -0.002(2) 0.028(2) -0.003(2)
C12 0.0201(19) 0.026(2) 0.030(2) -0.0094(17) 0.0089(17) -0.0028(16)
C13 0.030(2) 0.034(2) 0.033(2) -0.0042(19) 0.0146(19) -0.0073(18)
C14 0.033(2) 0.044(3) 0.048(3) -0.012(2) 0.025(2) -0.009(2)
C15 0.022(2) 0.049(3) 0.051(3) -0.017(2) 0.016(2) -0.001(2)
C16 0.030(3) 0.042(3) 0.047(3) -0.007(2) 0.014(2) 0.006(2)
C17 0.024(2) 0.035(2) 0.041(3) -0.005(2) 0.013(2) -0.0001(17)
C18 0.027(2) 0.027(2) 0.022(2) -0.0015(16) 0.0127(17) -0.0029(16)
C19 0.027(2) 0.037(2) 0.030(2) -0.0070(19) 0.0099(18) -0.0005(18)
C20 0.028(2) 0.041(3) 0.039(3) -0.002(2) 0.013(2) 0.0063(19)
C21 0.044(3) 0.032(2) 0.038(2) -0.001(2) 0.025(2) 0.013(2)
C22 0.039(3) 0.032(2) 0.038(3) -0.012(2) 0.015(2) -0.0048(19)
C23 0.027(2) 0.034(2) 0.031(2) -0.0078(19) 0.0107(18) -0.0024(17)
C24 0.028(2) 0.024(2) 0.022(2) -0.0016(16) 0.0063(18) 0.0012(16)
C25 0.041(3) 0.033(2) 0.030(2) -0.0019(18) 0.019(2) -0.0073(19)
C26 0.071(4) 0.036(3) 0.037(3) -0.004(2) 0.029(3) -0.011(3)
C27 0.081(4) 0.039(3) 0.021(2) 0.008(2) 0.014(3) 0.005(3)
C28 0.056(3) 0.052(3) 0.030(3) 0.005(2) 0.002(2) 0.017(3)
C29 0.041(3) 0.048(3) 0.021(2) 0.002(2) 0.011(2) 0.005(2)
C30 0.029(2) 0.027(2) 0.032(2) 0.0024(18) 0.0126(19) 0.0041(17)
C31 0.042(3) 0.044(3) 0.042(3) 0.011(2) 0.018(2) 0.025(2)
C32 0.057(4) 0.081(4) 0.073(4) 0.011(4) 0.042(3) 0.039(3)
C33 0.024(2) 0.025(2) 0.027(2) 0.0002(18) 0.0079(17) -0.0020(16)
C34 0.042(3) 0.036(2) 0.038(3) 0.007(2) 0.004(2) 0.009(2)
C35 0.096(5) 0.034(3) 0.044(3) 0.007(2) 0.028(3) -0.009(3)
C36 0.0155(17) 0.0198(18) 0.0179(18) -0.0005(14) 0.0010(15) 0.0055(14)
F5 0.073(2) 0.0565(19) 0.063(2) -0.0176(17) 0.0272(19) -0.0050(17)
F6 0.064(2) 0.143(4) 0.096(3) -0.034(3) 0.009(2) 0.060(3)
F7 0.0425(15) 0.0427(15) 0.0602(19) -0.0095(14) 0.0253(15) 0.0043(13)
F8 0.187(5) 0.067(3) 0.173(5) -0.044(3) 0.152(5) -0.052(3)
B1 0.033(3) 0.069(4) 0.032(3) 0.014(3) 0.006(2) 0.009(3)
B2 0.051(4) 0.043(3) 0.057(4) -0.014(3) 0.029(3) 0.001(3)
N4 0.043(2) 0.034(2) 0.038(2) -0.0027(17) 0.024(2) -0.0010(17)
C37 0.043(3) 0.037(2) 0.039(3) 0.001(2) 0.021(2) -0.002(2)
C38 0.041(3) 0.064(4) 0.060(4) -0.007(3) 0.031(3) -0.004(3)
C39 0.054(4) 0.102(5) 0.053(4) 0.009(4) 0.031(3) 0.003(4)
N5 0.045(3) 0.050(3) 0.043(2) 0.009(2) 0.026(2) 0.012(2)
C40 0.039(3) 0.050(3) 0.040(3) -0.012(2) 0.019(2) -0.005(2)
C41 0.055(4) 0.086(5) 0.100(6) -0.028(4) 0.049(4) -0.023(4)
C42 0.057(4) 0.061(4) 0.097(6) 0.010(4) 0.014(4) -0.013(3)

loop_
_atom_site_label
_atom_site_type_symbol
_atom_site_thermal_displace_type
_atom_site_fract_x
_atom_site_fract_y
_atom_site_fract_z
_atom_site_occupancy
_atom_site_U_iso_or_equiv
_atom_site_calc_flag
_atom_site_refinement_flags
Mo1 Mo Uani 0.13951(2) -0.02427(2) 0.19088(2) 1.000 0.0173(1) d .
Mo2 Mo Uani 0.20284(2) 0.00513(2) 0.12119(2) 1.000 0.0176(1) d .
P1 P Uani 0.22418(6) 0.06778(6) 0.31219(6) 1.000 0.0212(3) d .
P2 P Uani 0.30697(6) 0.11067(6) 0.21762(6) 1.000 0.0219(3) d .
O1 O Uani 0.11793(15) 0.10125(16) 0.05990(15) 1.000 0.0216(8) d .
O2 O Uani 0.05260(15) 0.07077(16) 0.13175(15) 1.000 0.0205(7) d .
O3 O Uani 0.12721(15) -0.08063(16) 0.03142(15) 1.000 0.0214(8) d .
O4 O Uani 0.06141(15) -0.11098(16) 0.10378(15) 1.000 0.0200(8) d .
N1 N Uani 0.2105(2) -0.1294(2) 0.26192(19) 1.000 0.0234(10) d .
F1 F Uani 0.40094(19) 0.2192(3) 0.0197(2) 1.000 0.0705(13) d .
N2 N Uani 0.29686(18) -0.0917(2) 0.1631(2) 1.000 0.0229(9) d .
F2 F Uani 0.5070(2) 0.3132(3) 0.0774(2) 1.000 0.0757(14) d .
N3 N Uani 0.3095(2) 0.1035(2) 0.30776(19) 1.000 0.0238(10) d .
F3 F Uani 0.43700(18) 0.3045(2) -0.05705(19) 1.000 0.0566(10) d .
F4 F Uani 0.52089(19) 0.1952(2) 0.0145(2) 1.000 0.0587(11) d .
C1 C Uani 0.0581(2) 0.1121(2) 0.0762(2) 1.000 0.0205(10) d .
C2 C Uani -0.0102(2) 0.1736(2) 0.0257(2) 1.000 0.0213(10) d .
C3 C Uani 0.0207(3) 0.2581(3) 0.0046(3) 1.000 0.0291(11) d .
C4 C Uani 0.0112(3) 0.3018(3) 0.0728(3) 1.000 0.0452(16) d .
C5 C Uani -0.0449(3) 0.2278(3) 0.0729(3) 1.000 0.0331(12) d .
C6 C Uani 0.2886(2) 0.2229(3) 0.1881(3) 1.000 0.0275(11) d .
C7 C Uani 0.2665(3) 0.2450(3) 0.1102(3) 1.000 0.0452(17) d .
C8 C Uani 0.2485(4) 0.3300(3) 0.0856(3) 1.000 0.0500(18) d .
C9 C Uani 0.2498(3) 0.3924(3) 0.1373(3) 1.000 0.0454(16) d .
C10 C Uani 0.2701(4) 0.3713(3) 0.2138(3) 1.000 0.0475(18) d .
C11 C Uani 0.2919(3) 0.2869(3) 0.2406(3) 1.000 0.0397(16) d .
C12 C Uani 0.4125(2) 0.0874(3) 0.2361(2) 1.000 0.0262(11) d .
C13 C Uani 0.4460(3) 0.1260(3) 0.1906(3) 1.000 0.0321(12) d .
C14 C Uani 0.5230(3) 0.1001(3) 0.1999(3) 1.000 0.0391(16) d .
C15 C Uani 0.5663(3) 0.0370(3) 0.2534(3) 1.000 0.0408(16) d .
C16 C Uani 0.5325(3) -0.0024(3) 0.2980(3) 1.000 0.0408(17) d .
C17 C Uani 0.4561(3) 0.0227(3) 0.2898(3) 1.000 0.0339(14) d .
C18 C Uani 0.1743(2) 0.1595(3) 0.3315(2) 1.000 0.0247(12) d .
C19 C Uani 0.0893(3) 0.1663(3) 0.2966(3) 1.000 0.0324(12) d .
C20 C Uani 0.0508(3) 0.2346(3) 0.3157(3) 1.000 0.0367(16) d .
C21 C Uani 0.0974(3) 0.2962(3) 0.3678(3) 1.000 0.0355(14) d .
C22 C Uani 0.1827(3) 0.2915(3) 0.4023(3) 1.000 0.0371(16) d .
C23 C Uani 0.2212(3) 0.2231(3) 0.3852(3) 1.000 0.0315(12) d .
C24 C Uani 0.2644(3) 0.0083(3) 0.4049(3) 1.000 0.0265(12) d .
C25 C Uani 0.2093(3) -0.0104(3) 0.4373(3) 1.000 0.0335(14) d .
C26 C Uani 0.2353(4) -0.0633(3) 0.5028(3) 1.000 0.0462(19) d .
C27 C Uani 0.3137(4) -0.0956(3) 0.5374(3) 1.000 0.0502(18) d .
C28 C Uani 0.3677(4) -0.0772(4) 0.5063(3) 1.000 0.0523(17) d .
C29 C Uani 0.3433(3) -0.0252(3) 0.4394(3) 1.000 0.0377(16) d .
C30 C Uani 0.3460(2) -0.1437(3) 0.1822(3) 1.000 0.0297(12) d .
C31 C Uani 0.4101(3) -0.2095(3) 0.2056(3) 1.000 0.0429(17) d .
C32 C Uani 0.4564(4) -0.2046(4) 0.1559(4) 1.000 0.066(2) d .
C33 C Uani 0.2464(2) -0.1840(3) 0.3033(2) 1.000 0.0266(12) d .
C34 C Uani 0.2928(3) -0.2526(3) 0.3575(3) 1.000 0.0438(16) d .
C35 C Uani 0.2494(4) -0.2833(3) 0.4064(3) 1.000 0.059(2) d .
C36 C Uani 0.0711(2) -0.1191(2) 0.0416(2) 1.000 0.0201(10) d .
F5 F Uani 0.1342(2) 0.5855(2) 0.1092(2) 1.000 0.0653(11) d .
F6 F Uani 0.2497(2) 0.5950(3) 0.2184(3) 1.000 0.1108(18) d .
F7 F Uani 0.14514(17) 0.67855(18) 0.20566(18) 1.000 0.0476(9) d .
F8 F Uani 0.2082(4) 0.7057(3) 0.1299(4) 1.000 0.116(3) d .
B1 B Uani 0.4668(3) 0.2581(5) 0.0143(4) 1.000 0.0478(19) d .
B2 B Uani 0.1865(4) 0.6428(4) 0.1667(4) 1.000 0.049(2) d .
N4 N Uani 0.2783(3) 0.4706(2) 0.5316(2) 1.000 0.0361(12) d .
C37 C Uani 0.3327(3) 0.4782(3) 0.5164(3) 1.000 0.0387(16) d .
C38 C Uani 0.4004(4) 0.4872(4) 0.4946(4) 1.000 0.052(2) d .
C39 C Uani 0.3740(4) 0.4673(5) 0.4092(4) 1.000 0.067(3) d .
N5 N Uani -0.0504(3) 0.4406(3) 0.2355(3) 1.000 0.0436(16) d .
C40 C Uani 0.0088(3) 0.4522(3) 0.2325(3) 1.000 0.0425(17) d .
C41 C Uani 0.0901(4) 0.4690(5) 0.2377(5) 1.000 0.075(3) d .
C42 C Uani 0.1408(5) 0.5181(4) 0.3153(5) 1.000 0.079(3) d .
H3 H Uiso 0.35370 0.11780 0.35080 1.000 0.0290 c RU
H31 H Uiso 0.07810 0.25520 0.01210 1.000 0.0350 c RU
H32 H Uiso -0.01630 0.28120 -0.04830 1.000 0.0350 c RU
H41 H Uiso -0.01680 0.35830 0.05860 1.000 0.0540 c RU
H42 H Uiso 0.06310 0.30600 0.12220 1.000 0.0540 c RU
H51 H Uiso -0.10430 0.24060 0.04340 1.000 0.0390 c RU
H52 H Uiso -0.03130 0.20470 0.12620 1.000 0.0390 c RU
H71 H Uiso 0.26360 0.20190 0.07340 1.000 0.0540 c RU
H81 H Uiso 0.23520 0.34480 0.03240 1.000 0.0600 c RU
H91 H Uiso 0.23670 0.45030 0.11990 1.000 0.0540 c RU
H101 H Uiso 0.26950 0.41430 0.24930 1.000 0.0570 c RU
H111 H Uiso 0.30900 0.27350 0.29470 1.000 0.0480 c RU
H131 H Uiso 0.41660 0.16960 0.15340 1.000 0.0380 c RU
H141 H Uiso 0.54610 0.12640 0.16900 1.000 0.0470 c RU
H151 H Uiso 0.61920 0.02050 0.25970 1.000 0.0490 c RU
H161 H Uiso 0.56180 -0.04680 0.33420 1.000 0.0490 c RU
H171 H Uiso 0.43330 -0.00410 0.32080 1.000 0.0410 c RU
H191 H Uiso 0.05680 0.12420 0.25930 1.000 0.0390 c RU
H201 H Uiso -0.00740 0.23790 0.29240 1.000 0.0440 c RU
H211 H Uiso 0.07140 0.34260 0.38070 1.000 0.0430 c RU
H221 H Uiso 0.21470 0.33530 0.43760 1.000 0.0450 c RU
H231 H Uiso 0.27940 0.21940 0.41000 1.000 0.0380 c RU
H251 H Uiso 0.15550 0.01310 0.41440 1.000 0.0410 c RU
H261 H Uiso 0.19840 -0.07750 0.52420 1.000 0.0560 c RU
H271 H Uiso 0.33090 -0.13080 0.58310 1.000 0.0600 c RU
H281 H Uiso 0.42180 -0.10010 0.53060 1.000 0.0620 c RU
H291 H Uiso 0.38020 -0.01290 0.41760 1.000 0.0450 c RU
H311 H Uiso 0.38480 -0.26720 0.19950 1.000 0.0520 c RU
H312 H Uiso 0.44900 -0.20170 0.26210 1.000 0.0520 c RU
H321 H Uiso 0.41740 -0.20640 0.09970 1.000 0.0980 c RU
H322 H Uiso 0.49430 -0.25350 0.16860 1.000 0.0980 c RU
H323 H Uiso 0.48770 -0.15070 0.16740 1.000 0.0980 c RU
H341 H Uiso 0.34830 -0.23140 0.39350 1.000 0.0520 c RU
H342 H Uiso 0.29890 -0.30160 0.32700 1.000 0.0520 c RU
H351 H Uiso 0.19510 -0.30630 0.37090 1.000 0.0880 c RU
H352 H Uiso 0.24300 -0.23480 0.43640 1.000 0.0880 c RU
H353 H Uiso 0.28220 -0.32850 0.44310 1.000 0.0880 c RU
H381 H Uiso 0.44550 0.44780 0.52750 1.000 0.0620 c RU
H382 H Uiso 0.42180 0.54680 0.50570 1.000 0.0620 c RU
H391 H Uiso 0.42250 0.45800 0.40030 1.000 0.1000 c RU
H392 H Uiso 0.34210 0.51570 0.37670 1.000 0.1000 c RU
H393 H Uiso 0.34000 0.41530 0.39450 1.000 0.1000 c RU
H411 H Uiso 0.08510 0.50390 0.19180 1.000 0.0900 c RU
H412 H Uiso 0.11750 0.41410 0.23730 1.000 0.0900 c RU
H421 H Uiso 0.14030 0.48600 0.35980 1.000 0.1190 c RU
H422 H Uiso 0.11680 0.57520 0.31250 1.000 0.1190 c RU
H423 H Uiso 0.19750 0.52420 0.32300 1.000 0.1190 c RU

loop_
_atom_type_symbol
_atom_type_description
_atom_type_scat_dispersion_real
_atom_type_scat_dispersion_imag
_atom_type_scat_source
C C 0.0033 0.0016 ' International Tables Vol C Tables 4.2.6.8 and 6.1.1.4'
H H 0.0000 0.0000 ' International Tables Vol C Tables 4.2.6.8 and 6.1.1.4'
B B 0.0013 0.0007 ' International Tables Vol C Tables 4.2.6.8 and 6.1.1.4'
F F 0.0171 0.0103 ' International Tables Vol C Tables 4.2.6.8 and 6.1.1.4'
Mo Mo -1.6832 0.6857 ' International Tables Vol C Tables 4.2.6.8 and 6.1.1.4'
N N 0.0061 0.0033 ' International Tables Vol C Tables 4.2.6.8 and 6.1.1.4'
O O 0.0106 0.0060 ' International Tables Vol C Tables 4.2.6.8 and 6.1.1.4'
P P 0.1023 0.0942 ' International Tables Vol C Tables 4.2.6.8 and 6.1.1.4'

loop_
_geom_angle_atom_site_label_1
_geom_angle_atom_site_label_2
_geom_angle_atom_site_label_3
_geom_angle
_geom_angle_site_symmetry_3
_geom_angle_publ_flag
Mo2 Mo1 P1 99.00(3) . yes
Mo2 Mo1 O2 90.39(8) . yes
Mo2 Mo1 O4 90.98(8) . yes
Mo2 Mo1 N1 101.97(10) . yes
P1 Mo1 O2 95.40(7) . yes
P1 Mo1 O4 169.71(8) . yes
P1 Mo1 N1 84.89(9) . yes
O2 Mo1 O4 87.03(10) . yes
O2 Mo1 N1 167.45(13) . yes
O4 Mo1 N1 90.57(11) . yes
Mo1 Mo2 P2 97.45(3) . yes
Mo1 Mo2 O1 91.46(8) . yes
Mo1 Mo2 O3 91.26(8) . yes
Mo1 Mo2 N2 100.46(9) . yes
P2 Mo2 O1 93.82(8) . yes
P2 Mo2 O3 171.21(9) . yes
P2 Mo2 N2 88.34(9) . yes
O1 Mo2 O3 87.12(10) . yes
O1 Mo2 N2 167.52(12) . yes
O3 Mo2 N2 88.91(12) . yes
Mo1 P1 N3 109.95(12) . yes
Mo1 P1 C18 117.71(13) . yes
Mo1 P1 C24 113.69(16) . yes
N3 P1 C18 107.79(18) . yes
N3 P1 C24 103.3(2) . yes
C18 P1 C24 103.2(2) . yes
Mo2 P2 N3 110.83(13) . yes
Mo2 P2 C6 114.91(16) . yes
Mo2 P2 C12 113.06(14) . yes
N3 P2 C6 107.0(2) . yes
N3 P2 C12 103.87(18) . yes
C6 P2 C12 106.4(2) . yes
Mo2 O1 C1 117.6(2) . yes
Mo1 O2 C1 118.7(3) . yes
Mo2 O3 C36 117.1(2) . yes
Mo1 O4 C36 117.5(2) . yes
Mo1 N1 C33 175.5(3) . yes
Mo2 N2 C30 177.2(4) . yes
P1 N3 P2 117.4(2) . yes
O1 C1 O2 121.6(3) . yes
O1 C1 C2 118.8(3) . yes
O2 C1 C2 119.5(3) . yes
C1 C2 C3 113.9(4) . no
C1 C2 C5 114.2(3) . no
C1 C2 C36 105.2(3) 3_555 no
C3 C2 C5 88.5(3) . no
C3 C2 C36 118.1(3) 3_555 no
C5 C2 C36 116.9(4) 3_555 no
C2 C3 C4 88.3(4) . no
P1 N3 H3 121.00 . no
P2 N3 H3 121.00 . no
C3 C4 C5 89.6(4) . no
C2 C5 C4 88.0(4) . no
P2 C6 C7 119.4(4) . yes
C7 C6 C11 118.8(4) . no
P2 C6 C11 121.7(4) . yes
C6 C7 C8 120.3(5) . no
C7 C8 C9 120.6(5) . no
C8 C9 C10 119.8(4) . no
C9 C10 C11 120.6(5) . no
C6 C11 C10 119.9(5) . no
C13 C12 C17 119.7(4) . no
P2 C12 C17 119.3(4) . yes
P2 C12 C13 120.6(3) . yes
C12 C13 C14 119.4(4) . no
C13 C14 C15 120.9(5) . no
C14 C15 C16 119.8(5) . no
C15 C16 C17 120.1(5) . no
C12 C17 C16 120.1(5) . no
P1 C18 C19 121.1(3) . yes
C19 C18 C23 118.7(4) . no
P1 C18 C23 120.2(3) . yes
C18 C19 C20 120.9(5) . no
C19 C20 C21 119.7(5) . no
C20 C21 C22 120.4(5) . no
C21 C22 C23 120.3(5) . no
C18 C23 C22 120.1(5) . no
C25 C24 C29 120.2(5) . no
P1 C24 C29 122.1(4) . yes
P1 C24 C25 117.4(4) . yes
C24 C25 C26 118.8(6) . no
C25 C26 C27 120.9(6) . no
C26 C27 C28 120.5(5) . no
C27 C28 C29 120.4(6) . no
C24 C29 C28 119.2(6) . no
N2 C30 C31 178.6(5) . yes
C30 C31 C32 111.4(4) . no
N1 C33 C34 178.9(4) . yes
C33 C34 C35 111.0(5) . no
O4 C36 C2 118.7(3) 3_555 yes
O3 C36 O4 123.1(3) . yes
O3 C36 C2 118.2(3) 3_555 yes
C2 C3 H31 114.00 . no
C2 C3 H32 114.00 . no
C4 C3 H31 114.00 . no
C4 C3 H32 114.00 . no
H31 C3 H32 111.00 . no
C3 C4 H41 114.00 . no
C3 C4 H42 114.00 . no
C5 C4 H41 114.00 . no
C5 C4 H42 114.00 . no
H41 C4 H42 111.00 . no
C2 C5 H51 114.00 . no
C2 C5 H52 114.00 . no
C4 C5 H51 114.00 . no
C4 C5 H52 114.00 . no
H51 C5 H52 111.00 . no
C6 C7 H71 120.00 . no
C8 C7 H71 120.00 . no
C7 C8 H81 120.00 . no
C9 C8 H81 120.00 . no
C8 C9 H91 120.00 . no
C10 C9 H91 120.00 . no
C9 C10 H101 120.00 . no
C11 C10 H101 120.00 . no
C6 C11 H111 120.00 . no
C10 C11 H111 120.00 . no
C12 C13 H131 120.00 . no
C14 C13 H131 120.00 . no
C13 C14 H141 120.00 . no
C15 C14 H141 119.00 . no
C14 C15 H151 120.00 . no
C16 C15 H151 120.00 . no
C15 C16 H161 120.00 . no
C17 C16 H161 120.00 . no
C12 C17 H171 120.00 . no
C16 C17 H171 120.00 . no
C18 C19 H191 120.00 . no
C20 C19 H191 120.00 . no
C19 C20 H201 120.00 . no
C21 C20 H201 120.00 . no
C20 C21 H211 120.00 . no
C22 C21 H211 120.00 . no
C21 C22 H221 120.00 . no
C23 C22 H221 120.00 . no
C18 C23 H231 120.00 . no
C22 C23 H231 120.00 . no
C24 C25 H251 121.00 . no
C26 C25 H251 121.00 . no
C25 C26 H261 120.00 . no
C27 C26 H261 120.00 . no
C26 C27 H271 120.00 . no
C28 C27 H271 120.00 . no
C27 C28 H281 120.00 . no
C29 C28 H281 120.00 . no
C24 C29 H291 120.00 . no
C28 C29 H291 120.00 . no
C30 C31 H311 109.00 . no
C30 C31 H312 109.00 . no
C32 C31 H311 109.00 . no
C32 C31 H312 109.00 . no
H311 C31 H312 108.00 . no
C31 C32 H321 110.00 . no
C31 C32 H322 109.00 . no
C31 C32 H323 109.00 . no
H321 C32 H322 110.00 . no
H321 C32 H323 109.00 . no
H322 C32 H323 109.00 . no
C33 C34 H341 109.00 . no
C33 C34 H342 109.00 . no
C35 C34 H341 109.00 . no
C35 C34 H342 109.00 . no
H341 C34 H342 108.00 . no
C34 C35 H351 109.00 . no
C34 C35 H352 110.00 . no
C34 C35 H353 110.00 . no
H351 C35 H352 109.00 . no
H351 C35 H353 109.00 . no
H352 C35 H353 110.00 . no
F1 B1 F2 110.5(5) . yes
F1 B1 F3 108.5(5) . yes
F1 B1 F4 109.2(6) . yes
F2 B1 F3 109.8(6) . yes
F2 B1 F4 109.4(5) . yes
F3 B1 F4 109.6(5) . yes
F5 B2 F6 106.1(5) . yes
F5 B2 F7 109.0(6) . yes
F5 B2 F8 108.3(6) . yes
F6 B2 F7 109.0(5) . yes
F6 B2 F8 114.7(7) . yes
F7 B2 F8 109.6(5) . yes
N4 C37 C38 178.3(6) . yes
C37 C38 C39 112.1(6) . no
C37 C38 H381 109.00 . no
C37 C38 H382 109.00 . no
C39 C38 H381 109.00 . no
C39 C38 H382 109.00 . no
H381 C38 H382 108.00 . no
C38 C39 H391 110.00 . no
C38 C39 H392 109.00 . no
C38 C39 H393 110.00 . no
H391 C39 H392 109.00 . no
H391 C39 H393 109.00 . no
H392 C39 H393 109.00 . no
N5 C40 C41 173.9(6) . yes
C40 C41 C42 108.2(7) . no
C40 C41 H411 110.00 . no
C40 C41 H412 110.00 . no
C42 C41 H411 110.00 . no
C42 C41 H412 110.00 . no
H411 C41 H412 108.00 . no
C41 C42 H421 109.00 . no
C41 C42 H422 109.00 . no
C41 C42 H423 110.00 . no
H421 C42 H422 109.00 . no
H421 C42 H423 109.00 . no
H422 C42 H423 110.00 . no

loop_
_geom_bond_atom_site_label_1
_geom_bond_atom_site_label_2
_geom_bond_distance
_geom_bond_site_symmetry_2
_geom_bond_publ_flag
Mo1 Mo2 2.1477(6) . yes
Mo1 P1 2.5533(11) . yes
Mo1 O2 2.086(3) . yes
Mo1 O4 2.111(3) . yes
Mo1 N1 2.143(3) . yes
Mo2 P2 2.5531(11) . yes
Mo2 O1 2.089(3) . yes
Mo2 O3 2.113(3) . yes
Mo2 N2 2.147(3) . yes
P1 N3 1.684(4) . yes
P1 C18 1.811(5) . yes
P1 C24 1.820(5) . yes
P2 N3 1.685(4) . yes
P2 C6 1.816(5) . yes
P2 C12 1.827(4) . yes
O1 C1 1.267(5) . yes
O2 C1 1.271(4) . yes
O3 C36 1.269(5) . yes
O4 C36 1.268(4) . yes
N1 C33 1.141(5) . yes
F1 B1 1.385(8) . yes
N2 C30 1.138(6) . yes
F2 B1 1.382(8) . yes
F3 B1 1.406(8) . yes
F4 B1 1.385(8) . yes
C1 C2 1.520(5) . no
C2 C3 1.548(6) . no
C2 C5 1.550(6) . no
C2 C36 1.518(5) 3_555 no
N3 H3 0.8800 . no
C3 C4 1.532(7) . no
C4 C5 1.538(7) . no
C6 C11 1.386(7) . no
C6 C7 1.384(7) . no
C7 C8 1.390(7) . no
C8 C9 1.368(7) . no
C9 C10 1.362(7) . no
C10 C11 1.398(7) . no
C12 C13 1.391(7) . no
C12 C17 1.397(6) . no
C13 C14 1.391(8) . no
C14 C15 1.376(7) . no
C15 C16 1.386(8) . no
C16 C17 1.384(8) . no
C18 C19 1.388(7) . no
C18 C23 1.401(6) . no
C19 C20 1.404(7) . no
C20 C21 1.363(7) . no
C21 C22 1.391(8) . no
C22 C23 1.387(7) . no
C24 C25 1.417(8) . no
C24 C29 1.386(8) . no
C25 C26 1.381(7) . no
C26 C27 1.372(10) . no
C27 C28 1.380(10) . no
C28 C29 1.395(7) . no
C30 C31 1.463(7) . no
C31 C32 1.516(10) . no
C33 C34 1.458(6) . no
C34 C35 1.533(9) . no
C3 H31 0.9900 . no
C3 H32 0.9900 . no
C4 H42 0.9900 . no
C4 H41 0.9900 . no
C5 H51 0.9900 . no
F5 B2 1.399(8) . yes
C5 H52 0.9900 . no
F6 B2 1.351(8) . yes
C7 H71 0.9500 . no
F7 B2 1.381(8) . yes
C8 H81 0.9500 . no
F8 B2 1.355(9) . yes
C9 H91 0.9500 . no
C10 H101 0.9500 . no
C11 H111 0.9500 . no
C13 H131 0.9500 . no
C14 H141 0.9500 . no
C15 H151 0.9500 . no
C16 H161 0.9500 . no
C17 H171 0.9500 . no
C19 H191 0.9500 . no
C20 H201 0.9500 . no
C21 H211 0.9500 . no
C22 H221 0.9500 . no
C23 H231 0.9500 . no
C25 H251 0.9500 . no
C26 H261 0.9500 . no
C27 H271 0.9500 . no
C28 H281 0.9500 . no
C29 H291 0.9500 . no
C31 H311 0.9900 . no
C31 H312 0.9900 . no
C32 H322 0.9800 . no
C32 H323 0.9800 . no
C32 H321 0.9800 . no
C34 H341 0.9900 . no
C34 H342 0.9900 . no
C35 H352 0.9800 . no
C35 H353 0.9800 . no
C35 H351 0.9800 . no
N4 C37 1.152(8) . yes
C37 C38 1.468(10) . no
C38 C39 1.495(10) . no
N5 C40 1.117(8) . yes
C38 H381 0.9900 . no
C38 H382 0.9900 . no
C39 H392 0.9800 . no
C39 H393 0.9800 . no
C39 H391 0.9800 . no
C40 C41 1.461(10) . no
C41 C42 1.541(12) . no
C41 H411 0.9900 . no
C41 H412 0.9900 . no
C42 H421 0.9800 . no
C42 H422 0.9800 . no
C42 H423 0.9800 . no

loop_
_geom_torsion_atom_site_label_1
_geom_torsion_atom_site_label_2
_geom_torsion_atom_site_label_3
_geom_torsion_atom_site_label_4
_geom_torsion
_geom_torsion_site_symmetry_1
_geom_torsion_site_symmetry_3
_geom_torsion_site_symmetry_4
_geom_torsion_publ_flag
P1 Mo1 Mo2 P2 -1.44(4) . . . no
P1 Mo1 Mo2 O1 -95.48(8) . . . no
P1 Mo1 Mo2 O3 177.37(8) . . . no
P1 Mo1 Mo2 N2 88.24(9) . . . no
O2 Mo1 Mo2 P2 94.10(8) . . . no
O2 Mo1 Mo2 O1 0.06(11) . . . no
O2 Mo1 Mo2 O3 -87.10(10) . . . no
O2 Mo1 Mo2 N2 -176.22(11) . . . no
O4 Mo1 Mo2 P2 -178.87(8) . . . no
O4 Mo1 Mo2 O1 87.09(10) . . . no
O4 Mo1 Mo2 O3 -0.07(11) . . . no
O4 Mo1 Mo2 N2 -89.19(12) . . . no
N1 Mo1 Mo2 P2 -88.08(9) . . . no
N1 Mo1 Mo2 O1 177.88(11) . . . no
N1 Mo1 Mo2 O3 90.73(11) . . . no
N1 Mo1 Mo2 N2 1.60(13) . . . no
Mo2 Mo1 P1 N3 -11.29(13) . . . no
Mo2 Mo1 P1 C18 112.61(15) . . . no
Mo2 Mo1 P1 C24 -126.5(2) . . . no
O2 Mo1 P1 N3 -102.55(15) . . . no
O2 Mo1 P1 C18 21.36(17) . . . no
O2 Mo1 P1 C24 142.2(2) . . . no
N1 Mo1 P1 N3 90.06(16) . . . no
N1 Mo1 P1 C18 -146.04(19) . . . no
N1 Mo1 P1 C24 -25.2(2) . . . no
Mo2 Mo1 O2 C1 2.4(2) . . . no
P1 Mo1 O2 C1 101.5(2) . . . no
O4 Mo1 O2 C1 -88.5(3) . . . no
Mo2 Mo1 O4 C36 -1.4(2) . . . no
O2 Mo1 O4 C36 88.9(3) . . . no
N1 Mo1 O4 C36 -103.4(3) . . . no
Mo1 Mo2 P2 N3 14.47(14) . . . no
Mo1 Mo2 P2 C6 -106.94(17) . . . no
Mo1 Mo2 P2 C12 130.62(14) . . . no
O1 Mo2 P2 N3 106.45(16) . . . no
O1 Mo2 P2 C6 -14.96(19) . . . no
O1 Mo2 P2 C12 -137.40(16) . . . no
N2 Mo2 P2 N3 -85.86(17) . . . no
N2 Mo2 P2 C6 152.74(19) . . . no
N2 Mo2 P2 C12 30.29(17) . . . no
Mo1 Mo2 O1 C1 -2.5(2) . . . no
P2 Mo2 O1 C1 -100.1(2) . . . no
O3 Mo2 O1 C1 88.7(2) . . . no
Mo1 Mo2 O3 C36 1.6(2) . . . no
O1 Mo2 O3 C36 -89.8(3) . . . no
N2 Mo2 O3 C36 102.0(3) . . . no
Mo1 P1 N3 P2 24.4(2) . . . no
C18 P1 N3 P2 -105.1(2) . . . no
C24 P1 N3 P2 146.1(2) . . . no
Mo1 P1 C18 C19 17.8(4) . . . no
Mo1 P1 C18 C23 -165.3(3) . . . no
N3 P1 C18 C19 142.7(4) . . . no
N3 P1 C18 C23 -40.3(4) . . . no
C24 P1 C18 C19 -108.4(4) . . . no
C24 P1 C18 C23 68.6(4) . . . no
Mo1 P1 C24 C25 -77.7(4) . . . no
Mo1 P1 C24 C29 96.1(4) . . . no
N3 P1 C24 C25 163.2(4) . . . no
N3 P1 C24 C29 -23.0(4) . . . no
C18 P1 C24 C25 50.9(4) . . . no
C18 P1 C24 C29 -135.2(4) . . . no
Mo2 P2 N3 P1 -25.8(2) . . . no
C6 P2 N3 P1 100.1(2) . . . no
C12 P2 N3 P1 -147.5(2) . . . no
Mo2 P2 C6 C7 -43.1(4) . . . no
Mo2 P2 C6 C11 133.5(4) . . . no
N3 P2 C6 C7 -166.5(4) . . . no
N3 P2 C6 C11 10.0(5) . . . no
C12 P2 C6 C7 82.9(4) . . . no
C12 P2 C6 C11 -100.5(4) . . . no
Mo2 P2 C12 C13 92.0(4) . . . no
Mo2 P2 C12 C17 -80.3(3) . . . no
N3 P2 C12 C13 -147.8(4) . . . no
N3 P2 C12 C17 39.9(4) . . . no
C6 P2 C12 C13 -35.1(4) . . . no
C6 P2 C12 C17 152.6(4) . . . no
Mo2 O1 C1 O2 5.1(4) . . . no
Mo2 O1 C1 C2 -172.5(2) . . . no
Mo1 O2 C1 O1 -5.1(4) . . . no
Mo1 O2 C1 C2 172.5(2) . . . no
Mo2 O3 C36 O4 -3.2(4) . . . no
Mo2 O3 C36 C2 173.6(2) . . 3_555 no
Mo1 O4 C36 O3 3.1(4) . . . no
Mo1 O4 C36 C2 -173.6(2) . . 3_555 no
O1 C1 C2 C3 -42.1(4) . . . no
O1 C1 C2 C5 -141.8(4) . . . no
O1 C1 C2 C36 88.8(4) . . 3_555 no
O2 C1 C2 C3 140.3(4) . . . no
O2 C1 C2 C5 40.6(5) . . . no
O2 C1 C2 C36 -88.9(4) . . 3_555 no
C1 C2 C3 C4 -98.2(4) . . . no
C5 C2 C3 C4 17.7(4) . . . no
C36 C2 C3 C4 137.6(4) 3_555 . . no
C1 C2 C5 C4 98.0(4) . . . no
C3 C2 C5 C4 -17.6(4) . . . no
C36 C2 C5 C4 -138.6(3) 3_555 . . no
C1 C2 C36 O3 88.2(4) . 3_555 3_555 no
C1 C2 C36 O4 -88.7(4) . 3_555 3_555 no
C3 C2 C36 O3 -143.4(4) . 3_555 3_555 no
C3 C2 C36 O4 39.7(5) . 3_555 3_555 no
C5 C2 C36 O3 -39.7(4) . 3_555 3_555 no
C5 C2 C36 O4 143.5(4) . 3_555 3_555 no
C2 C3 C4 C5 -17.8(4) . . . no
C3 C4 C5 C2 17.8(4) . . . no
P2 C6 C7 C8 177.0(5) . . . no
C11 C6 C7 C8 0.4(8) . . . no
P2 C6 C11 C10 -174.2(5) . . . no
C7 C6 C11 C10 2.4(8) . . . no
C6 C7 C8 C9 -2.1(10) . . . no
C7 C8 C9 C10 1.0(10) . . . no
C8 C9 C10 C11 1.8(10) . . . no
C9 C10 C11 C6 -3.6(10) . . . no
P2 C12 C13 C14 -172.9(4) . . . no
C17 C12 C13 C14 -0.7(7) . . . no
P2 C12 C17 C16 172.8(4) . . . no
C13 C12 C17 C16 0.4(7) . . . no
C12 C13 C14 C15 0.0(7) . . . no
C13 C14 C15 C16 0.9(7) . . . no
C14 C15 C16 C17 -1.2(7) . . . no
C15 C16 C17 C12 0.5(7) . . . no
P1 C18 C19 C20 175.8(4) . . . no
C23 C18 C19 C20 -1.2(7) . . . no
P1 C18 C23 C22 -177.4(4) . . . no
C19 C18 C23 C22 -0.4(7) . . . no
C18 C19 C20 C21 1.5(8) . . . no
C19 C20 C21 C22 -0.3(8) . . . no
C20 C21 C22 C23 -1.3(8) . . . no
C21 C22 C23 C18 1.6(8) . . . no
P1 C24 C25 C26 173.1(4) . . . no
C29 C24 C25 C26 -0.9(7) . . . no
P1 C24 C29 C28 -173.8(4) . . . no
C25 C24 C29 C28 -0.2(7) . . . no
C24 C25 C26 C27 1.7(7) . . . no
C25 C26 C27 C28 -1.4(8) . . . no
C26 C27 C28 C29 0.3(8) . . . no
C27 C28 C29 C24 0.5(8) . . . no
